data_4062849
_journal_name_full Organometallics
_journal_year 2004
_chemical_formula_sum 'C33.5 H30 Cd Cl F10 N5 O4.5 Pt'
_chemical_formula_weight 1107.57
_space_group_IT_number 14
_symmetry_cell_setting monoclinic
_symmetry_space_group_name_Hall '-P 2yn'
_symmetry_space_group_name_H-M 'P 1 21/n 1'
_cell_angle_alpha 90.00
_cell_angle_beta 90.239(3)
_cell_angle_gamma 90.00
_cell_formula_units_Z 4
_cell_length_a 12.7984(18)
_cell_length_b 17.239(3)
_cell_length_c 17.132(3)
_cell_measurement_temperature 293(2)
_cell_volume 3779.8(10)
_diffrn_ambient_temperature 293(2)
_exptl_crystal_density_diffrn 1.946
_cod_depositor_comments
;
The following automatic conversions were performed:
'_symmetry_cell_setting' value 'Monoclinic' changed to 'monoclinic'
according to '/home/saulius/struct/CIF-dictionaries/cif_core.dic'
dictionary named 'cif_core.dic' version 2.4.1 from 2010-06-29.

Automatic conversion script
Id: cif_fix_enum 1527 2010-12-29 10:47:43Z saulius 
;
_cod_original_sg_symbol_H-M 'P 21/n'
_cod_original_formula_sum 'C33.50 H30 Cd Cl F10 N5 O4.50 Pt'
_cod_database_code 4062849

loop_
_symmetry_equiv_pos_as_xyz
'x, y, z'
'-x+1/2, y+1/2, -z+1/2'
'-x, -y, -z'
'x-1/2, -y-1/2, z-1/2'

loop_
_atom_site_label
_atom_site_type_symbol
_atom_site_fract_x
_atom_site_fract_y
_atom_site_fract_z
_atom_site_U_iso_or_equiv
_atom_site_adp_type
_atom_site_occupancy
_atom_site_symmetry_multiplicity
_atom_site_calc_flag
_atom_site_refinement_flags
_atom_site_disorder_assembly
_atom_site_disorder_group
Pt Pt 0.03067(4) 0.67260(3) -0.14675(3) 0.05999(18) Uani 1 1 d . . .
Cd Cd 0.18374(8) 0.76136(6) -0.08652(6) 0.0779(3) Uani 1 1 d . . .
F1 F -0.0159(6) 0.5446(4) -0.2730(4) 0.097(2) Uani 1 1 d . . .
F2 F 0.0108(7) 0.5354(5) -0.4270(4) 0.111(3) Uani 1 1 d . . .
F3 F 0.1029(6) 0.6552(5) -0.5042(4) 0.118(3) Uani 1 1 d . . .
F4 F 0.1569(7) 0.7855(5) -0.4256(5) 0.137(3) Uani 1 1 d . . .
F5 F 0.1236(7) 0.7963(4) -0.2723(4) 0.111(3) Uani 1 1 d . . .
F6 F -0.1954(6) 0.6465(4) -0.2109(4) 0.094(2) Uani 1 1 d . . .
F7 F -0.3632(7) 0.7389(5) -0.2283(5) 0.121(3) Uani 1 1 d . . .
F8 F -0.3525(7) 0.8892(5) -0.1891(5) 0.130(3) Uani 1 1 d . . .
F9 F -0.1707(8) 0.9468(5) -0.1325(6) 0.148(4) Uani 1 1 d . . .
F10 F -0.0051(7) 0.8572(4) -0.1124(5) 0.112(3) Uani 1 1 d . . .
N1 N 0.0091(8) 0.6602(6) -0.0282(6) 0.073(3) Uani 1 1 d . . .
N2 N 0.3458(10) 0.7390(9) -0.1454(7) 0.102(4) Uani 1 1 d . . .
H2 H 0.3362 0.7129 -0.1911 0.122 Uiso 1 1 calc R . .
N3 N 0.2333(9) 0.8825(6) -0.1340(7) 0.081(3) Uani 1 1 d . . .
H3 H 0.1782 0.9030 -0.1608 0.098 Uiso 1 1 calc R . .
N4 N 0.1650(10) 0.8425(10) 0.0217(7) 0.112(5) Uani 1 1 d . . .
H4 H 0.1004 0.8350 0.0424 0.135 Uiso 1 1 calc R . .
N5 N 0.2887(13) 0.7044(8) 0.0112(9) 0.118(5) Uani 1 1 d . . .
H5 H 0.2746 0.6527 0.0129 0.141 Uiso 1 1 calc R . .
C1 C 0.0542(8) 0.6717(8) -0.2632(6) 0.052(3) Uani 1 1 d . . .
C2 C 0.0269(11) 0.6078(9) -0.3091(9) 0.077(4) Uani 1 1 d . . .
C3 C 0.0399(12) 0.5978(10) -0.3880(9) 0.082(5) Uani 1 1 d . . .
C4 C 0.0837(12) 0.6569(11) -0.4277(9) 0.086(5) Uani 1 1 d . . .
C5 C 0.1126(12) 0.7228(11) -0.3876(10) 0.093(5) Uani 1 1 d . . .
C6 C 0.0946(10) 0.7296(8) -0.3085(9) 0.071(4) Uani 1 1 d . . .
C7 C -0.0883(10) 0.7449(9) -0.1605(6) 0.064(4) Uani 1 1 d . . .
C8 C -0.1835(13) 0.7231(8) -0.1884(7) 0.067(4) Uani 1 1 d . . .
C9 C -0.2728(13) 0.7662(11) -0.1980(8) 0.088(5) Uani 1 1 d . . .
C10 C -0.2652(16) 0.8443(10) -0.1776(9) 0.093(5) Uani 1 1 d . . .
C11 C -0.1732(16) 0.8699(9) -0.1493(9) 0.091(5) Uani 1 1 d . . .
C12 C -0.0912(13) 0.8232(10) -0.1417(8) 0.079(4) Uani 1 1 d . . .
C13 C -0.0539(10) 0.6957(7) 0.0208(8) 0.075(4) Uani 1 1 d . . .
H13A H -0.0921 0.7383 0.0036 0.090 Uiso 1 1 calc R . .
C14 C -0.0647(11) 0.6705(9) 0.0990(8) 0.085(4) Uani 1 1 d . . .
H14A H -0.1134 0.6948 0.1310 0.101 Uiso 1 1 calc R . .
C15 C -0.0055(12) 0.6117(8) 0.1285(8) 0.083(5) Uani 1 1 d . . .
H15A H -0.0102 0.5987 0.1810 0.099 Uiso 1 1 calc R . .
C16 C 0.0621(11) 0.5709(8) 0.0798(8) 0.065(4) Uani 1 1 d . . .
C17 C 0.1266(11) 0.5082(8) 0.1028(8) 0.075(4) Uani 1 1 d . . .
H17A H 0.1229 0.4906 0.1541 0.090 Uiso 1 1 calc R . .
C18 C 0.1927(11) 0.4731(8) 0.0537(9) 0.088(4) Uani 1 1 d . . .
H18A H 0.2318 0.4312 0.0715 0.106 Uiso 1 1 calc R . .
C19 C 0.2053(11) 0.4984(8) -0.0262(9) 0.073(4) Uani 1 1 d . . .
C20 C 0.2761(11) 0.4683(8) -0.0773(9) 0.088(5) Uani 1 1 d . . .
H20A H 0.3207 0.4283 -0.0624 0.106 Uiso 1 1 calc R . .
C21 C 0.2794(11) 0.4983(9) -0.1500(9) 0.083(4) Uani 1 1 d . . .
H21A H 0.3276 0.4788 -0.1854 0.099 Uiso 1 1 calc R . .
C22 C 0.2121(11) 0.5581(7) -0.1736(7) 0.069(4) Uani 1 1 d . . .
H22A H 0.2170 0.5755 -0.2248 0.083 Uiso 1 1 calc R . .
C23 C 0.1406(8) 0.5922(7) -0.1270(6) 0.047(3) Uani 1 1 d . . .
C24 C 0.1404(10) 0.5611(7) -0.0521(7) 0.063(4) Uani 1 1 d . . .
C25 C 0.0687(10) 0.5980(8) 0.0007(7) 0.063(4) Uani 1 1 d . . .
C26 C 0.3975(12) 0.8156(11) -0.1614(9) 0.118(6) Uani 1 1 d . . .
H26A H 0.4300 0.8347 -0.1139 0.141 Uiso 1 1 calc R . .
H26B H 0.4517 0.8087 -0.2002 0.141 Uiso 1 1 calc R . .
C27 C 0.3213(12) 0.8718(9) -0.1895(8) 0.103(5) Uani 1 1 d . . .
H27A H 0.2938 0.8546 -0.2394 0.124 Uiso 1 1 calc R . .
H27B H 0.3557 0.9212 -0.1976 0.124 Uiso 1 1 calc R . .
C28 C 0.2552(13) 0.9315(8) -0.0700(10) 0.104(5) Uani 1 1 d . . .
H28A H 0.2598 0.9847 -0.0882 0.125 Uiso 1 1 calc R . .
H28B H 0.3225 0.9175 -0.0479 0.125 Uiso 1 1 calc R . .
C29 C 0.1729(14) 0.9264(10) -0.0073(11) 0.113(6) Uani 1 1 d . . .
H29A H 0.1060 0.9430 -0.0281 0.135 Uiso 1 1 calc R . .
H29B H 0.1913 0.9603 0.0358 0.135 Uiso 1 1 calc R . .
C30 C 0.2432(16) 0.8210(15) 0.0796(10) 0.145(7) Uani 1 1 d . . .
H30A H 0.3087 0.8457 0.0656 0.174 Uiso 1 1 calc R . .
H30B H 0.2221 0.8420 0.1296 0.174 Uiso 1 1 calc R . .
C31 C 0.2619(18) 0.7392(13) 0.0889(13) 0.157(9) Uani 1 1 d . . .
H31A H 0.2000 0.7144 0.1097 0.189 Uiso 1 1 calc R . .
H31B H 0.3190 0.7310 0.1254 0.189 Uiso 1 1 calc R . .
C32 C 0.3942(17) 0.7144(11) -0.0071(13) 0.144(8) Uani 1 1 d . . .
H32A H 0.4372 0.6829 0.0273 0.173 Uiso 1 1 calc R . .
H32B H 0.4139 0.7683 0.0000 0.173 Uiso 1 1 calc R . .
C33 C 0.4111(13) 0.6907(10) -0.0907(13) 0.131(7) Uani 1 1 d . . .
H33A H 0.4844 0.6968 -0.1037 0.158 Uiso 1 1 calc R . .
H33B H 0.3930 0.6364 -0.0969 0.158 Uiso 1 1 calc R . .
Cl Cl -0.1001(4) 0.8878(3) 0.1494(3) 0.1033(13) Uani 1 1 d . . .
O1 O -0.1299(11) 0.8781(7) 0.0721(8) 0.171(3) Uani 1 1 d . . .
O2 O -0.1578(11) 0.8337(7) 0.1902(8) 0.171(3) Uani 1 1 d . . .
O3 O 0.0035(12) 0.8620(7) 0.1522(7) 0.171(3) Uani 1 1 d . . .
O4 O -0.1107(11) 0.9661(7) 0.1786(7) 0.171(3) Uani 1 1 d . . .
C34 C 0.4127(19) 0.4861(14) 0.1953(14) 0.087(8) Uiso 0.50 1 d P . .
H34A H 0.4688 0.4855 0.2326 0.131 Uiso 0.50 1 calc PR . .
H34B H 0.4096 0.4370 0.1689 0.131 Uiso 0.50 1 calc PR . .
H34C H 0.3478 0.4952 0.2216 0.131 Uiso 0.50 1 calc PR . .
O5 O 0.4312(16) 0.5494(13) 0.1369(13) 0.146(8) Uiso 0.50 1 d P . .

loop_
_atom_site_aniso_label
_atom_site_aniso_U_11
_atom_site_aniso_U_22
_atom_site_aniso_U_33
_atom_site_aniso_U_23
_atom_site_aniso_U_13
_atom_site_aniso_U_12
Pt 0.0707(3) 0.0528(3) 0.0565(3) -0.0061(3) -0.0007(2) -0.0028(4)
Cd 0.0858(8) 0.0647(7) 0.0830(7) 0.0034(6) -0.0145(6) -0.0186(6)
F1 0.139(7) 0.079(5) 0.073(5) -0.012(4) 0.001(5) -0.035(5)
F2 0.153(8) 0.103(6) 0.078(6) -0.039(5) -0.006(5) -0.005(6)
F3 0.140(7) 0.148(8) 0.067(5) 0.013(5) 0.011(5) 0.027(6)
F4 0.168(9) 0.123(7) 0.120(7) 0.045(6) 0.014(6) -0.038(7)
F5 0.168(8) 0.067(5) 0.099(6) 0.014(5) -0.018(6) -0.038(6)
F6 0.095(6) 0.072(5) 0.115(6) -0.006(5) -0.016(5) -0.004(5)
F7 0.091(6) 0.111(7) 0.161(8) -0.020(6) -0.020(6) 0.004(6)
F8 0.125(7) 0.107(7) 0.159(8) -0.011(6) -0.012(6) 0.039(7)
F9 0.164(9) 0.083(7) 0.196(10) -0.041(7) -0.017(7) 0.022(7)
F10 0.121(7) 0.069(5) 0.147(8) -0.041(5) -0.026(6) 0.002(5)
N1 0.080(8) 0.065(8) 0.073(8) -0.002(7) 0.010(6) 0.007(7)
N2 0.119(11) 0.111(11) 0.075(9) -0.018(8) 0.019(8) -0.014(10)
N3 0.101(10) 0.048(7) 0.095(9) -0.002(7) -0.013(8) -0.003(7)
N4 0.083(9) 0.180(16) 0.074(9) -0.006(11) 0.006(7) -0.001(11)
N5 0.131(13) 0.101(11) 0.120(12) 0.017(9) -0.042(11) -0.040(10)
C1 0.046(7) 0.052(7) 0.057(7) 0.002(8) 0.004(6) 0.002(8)
C2 0.081(11) 0.074(11) 0.078(11) 0.011(10) 0.018(9) -0.007(9)
C3 0.106(13) 0.090(12) 0.052(10) 0.024(10) 0.006(9) 0.000(11)
C4 0.095(12) 0.107(15) 0.056(10) -0.017(11) 0.001(9) 0.015(11)
C5 0.090(12) 0.114(14) 0.074(12) 0.059(11) 0.008(10) 0.022(12)
C6 0.065(10) 0.062(10) 0.087(11) -0.003(9) -0.013(9) -0.005(8)
C7 0.062(10) 0.087(12) 0.041(7) 0.017(7) -0.015(7) -0.005(9)
C8 0.085(12) 0.050(9) 0.066(9) 0.020(8) 0.010(9) 0.003(10)
C9 0.082(13) 0.096(14) 0.084(11) -0.037(10) 0.003(9) -0.009(12)
C10 0.102(14) 0.085(14) 0.092(11) 0.008(10) 0.004(10) 0.050(12)
C11 0.106(16) 0.066(12) 0.102(13) -0.035(10) 0.003(11) -0.005(12)
C12 0.076(12) 0.064(10) 0.097(11) -0.015(10) -0.013(9) 0.009(11)
C13 0.099(11) 0.055(9) 0.070(10) -0.007(7) 0.025(9) 0.002(8)
C14 0.107(12) 0.083(10) 0.064(9) -0.018(9) 0.027(8) -0.008(11)
C15 0.125(14) 0.067(10) 0.057(9) -0.009(8) 0.014(9) 0.000(10)
C16 0.077(10) 0.061(9) 0.057(9) 0.001(8) 0.001(8) -0.011(8)
C17 0.095(12) 0.062(10) 0.066(10) 0.017(8) -0.002(9) -0.002(9)
C18 0.100(12) 0.080(11) 0.085(12) 0.025(9) 0.005(10) 0.003(10)
C19 0.073(10) 0.062(9) 0.083(11) 0.013(8) -0.003(9) 0.005(8)
C20 0.098(12) 0.082(11) 0.084(12) -0.004(10) 0.023(10) 0.022(10)
C21 0.080(11) 0.093(12) 0.075(11) -0.017(9) 0.024(9) -0.010(10)
C22 0.073(10) 0.068(9) 0.066(9) 0.020(8) -0.006(8) 0.009(8)
C23 0.033(7) 0.081(9) 0.027(6) 0.013(6) 0.002(5) -0.007(7)
C24 0.069(10) 0.060(9) 0.060(9) -0.012(7) 0.011(8) -0.020(8)
C25 0.071(10) 0.058(9) 0.061(9) -0.008(8) -0.001(8) -0.031(8)
C26 0.090(13) 0.153(18) 0.111(13) -0.008(13) 0.018(10) 0.014(15)
C27 0.088(12) 0.129(15) 0.093(12) 0.019(11) 0.029(10) -0.018(11)
C28 0.120(14) 0.057(10) 0.136(15) 0.006(11) -0.008(13) -0.013(10)
C29 0.117(15) 0.093(14) 0.129(16) -0.034(12) -0.001(12) -0.012(12)
C30 0.151(18) 0.20(2) 0.082(13) -0.027(17) 0.028(12) -0.04(2)
C31 0.19(2) 0.135(19) 0.15(2) 0.037(18) -0.035(17) -0.074(18)
C32 0.138(19) 0.103(15) 0.19(2) 0.071(15) -0.066(19) -0.032(14)
C33 0.103(14) 0.098(15) 0.19(2) -0.037(15) -0.048(15) 0.036(11)
Cl 0.125(3) 0.097(3) 0.089(3) 0.015(3) 0.008(3) 0.022(3)
O1 0.238(8) 0.103(5) 0.173(6) -0.007(5) 0.027(6) 0.006(5)
O2 0.238(8) 0.103(5) 0.173(6) -0.007(5) 0.027(6) 0.006(5)
O3 0.238(8) 0.103(5) 0.173(6) -0.007(5) 0.027(6) 0.006(5)
O4 0.238(8) 0.103(5) 0.173(6) -0.007(5) 0.027(6) 0.006(5)

loop_
_geom_bond_atom_site_label_1
_geom_bond_atom_site_label_2
_geom_bond_distance
_geom_bond_site_symmetry_2
_geom_bond_publ_flag
Pt C7 1.981(13) . ?
Pt C23 2.003(12) . ?
Pt C1 2.019(11) . ?
Pt N1 2.063(10) . ?
Pt Cd 2.6883(11) . ?
Cd N3 2.331(10) . ?
Cd N4 2.336(13) . ?
Cd N2 2.342(11) . ?
Cd N5 2.356(12) . ?
F1 C2 1.368(13) . ?
F2 C3 1.320(16) . ?
F3 C4 1.335(14) . ?
F4 C5 1.385(15) . ?
F5 C6 1.358(13) . ?
F6 C8 1.384(13) . ?
F7 C9 1.351(15) . ?
F8 C10 1.373(15) . ?
F9 C11 1.356(15) . ?
F10 C12 1.343(14) . ?
N1 C13 1.316(13) . ?
N1 C25 1.404(14) . ?
N2 C26 1.503(17) . ?
N2 C33 1.505(18) . ?
N3 C28 1.411(15) . ?
N3 C27 1.489(14) . ?
N4 C30 1.45(2) . ?
N4 C29 1.532(17) . ?
N5 C32 1.399(19) . ?
N5 C31 1.50(2) . ?
C1 C6 1.367(16) . ?
C1 C2 1.398(16) . ?
C2 C3 1.373(17) . ?
C3 C4 1.347(18) . ?
C4 C5 1.377(19) . ?
C5 C6 1.380(17) . ?
C7 C8 1.360(16) . ?
C7 C12 1.388(17) . ?
C8 C9 1.372(18) . ?
C9 C10 1.39(2) . ?
C10 C11 1.346(19) . ?
C11 C12 1.330(19) . ?
C13 C14 1.416(15) . ?
C14 C15 1.361(16) . ?
C15 C16 1.394(15) . ?
C16 C17 1.417(15) . ?
C16 C25 1.436(15) . ?
C17 C18 1.341(15) . ?
C18 C19 1.446(16) . ?
C19 C20 1.365(16) . ?
C19 C24 1.432(15) . ?
C20 C21 1.350(16) . ?
C21 C22 1.401(15) . ?
C22 C23 1.351(14) . ?
C23 C24 1.390(14) . ?
C24 C25 1.440(15) . ?
C26 C27 1.456(17) . ?
C28 C29 1.510(17) . ?
C30 C31 1.44(2) . ?
C32 C33 1.51(2) . ?
Cl O2 1.381(13) . ?
Cl O1 1.386(13) . ?
Cl O3 1.399(14) . ?
Cl O4 1.447(11) . ?
C34 O5 1.50(3) . ?
